data_7236061
loop_
_publ_author_name
'Yin, Ping'
'Zhang, Jiaheng'
'Parrish, Damon A.'
'Shreeve, Jean'ne M.'

_publ_section_title
;
 Energetic fused triazoles -- a promising C--N fused heterocyclic cation
;
_journal_issue 16
_journal_name_full 'Journal of Materials Chemistry A'
_journal_page_first 8606
_journal_paper_doi 10.1039/C5TA01329A
_journal_volume 3
_journal_year 2015
_chemical_formula_moiety 'C3 H6 N8'
_chemical_formula_sum 'C3 H6 N8'
_chemical_formula_weight 154.16
_chemical_name_systematic
; 
 7H-[1,2,4]triazolo[4,3-b][1,2,4]triazole-3,6,7-triamine 
;
_space_group_IT_number 2
_space_group_name_Hall '-P 1'
_space_group_name_H-M_alt 'P -1'
_symmetry_cell_setting triclinic
_symmetry_space_group_name_H-M 'P -1'
_atom_sites_solution_hydrogens geom
_atom_sites_solution_primary direct
_atom_sites_solution_secondary difmap
_audit_creation_date 2014-10-21
_audit_creation_method 'from SHELXTL CIF, local template and enCIFer'
_audit_update_record
;
2015-02-14 deposited with the CCDC.
2015-03-24 downloaded from the CCDC.
;
_cell_angle_alpha 75.693(2)
_cell_angle_beta 69.567(2)
_cell_angle_gamma 64.206(2)
_cell_formula_units_Z 2
_cell_length_a 6.2275(11)
_cell_length_b 7.0170(12)
_cell_length_c 7.9510(13)
_cell_measurement_temperature 150(2)
_cell_volume 291.27(9)
_computing_cell_refinement 'Bruker APEX2 v2010.3-0 (Bruker, 2009)'
_computing_data_collection 'Bruker APEX2 v2010.3-0 (Bruker, 2009)'
_computing_data_reduction
;
Bruker SAINT v7.68A (Bruker, 2009), Bruker XPREP v2008/2 (Bruker, 2008)
;
_computing_molecular_graphics 'Bruker SHELXTL v2008/4 (Bruker, 2008)'
_computing_publication_material 'Bruker SHELXTL v2008/4 (Bruker, 2008)'
_computing_structure_refinement 'Bruker SHELXTL v2008/4 (Bruker, 2008)'
_computing_structure_solution 'Bruker SHELXTL v2008/4 (Bruker, 2008)'
_diffrn_ambient_temperature 150(2)
_diffrn_measured_fraction_theta_full 0.990
_diffrn_measured_fraction_theta_max 0.990
_diffrn_measurement_device_type 'Bruker SMART APEX II CCD'
_diffrn_measurement_method '\w scans'
_diffrn_radiation_monochromator graphite
_diffrn_radiation_source 'fine focus sealed tube'
_diffrn_radiation_type MoK\a
_diffrn_radiation_wavelength 0.71073
_diffrn_reflns_av_R_equivalents 0.0111
_diffrn_reflns_av_sigmaI/netI 0.0168
_diffrn_reflns_limit_h_max 8
_diffrn_reflns_limit_h_min -8
_diffrn_reflns_limit_k_max 9
_diffrn_reflns_limit_k_min -9
_diffrn_reflns_limit_l_max 10
_diffrn_reflns_limit_l_min -10
_diffrn_reflns_number 3075
_diffrn_reflns_theta_full 28.24
_diffrn_reflns_theta_max 28.24
_diffrn_reflns_theta_min 2.75
_exptl_absorpt_coefficient_mu 0.134
_exptl_absorpt_correction_T_max 0.9816
_exptl_absorpt_correction_T_min 0.9656
_exptl_absorpt_correction_type multi-scan
_exptl_absorpt_process_details 'SADABS v2008/1 (Bruker, 2008)'
_exptl_crystal_colour orange
_exptl_crystal_density_diffrn 1.758
_exptl_crystal_density_method 'not measured'
_exptl_crystal_description prism
_exptl_crystal_F_000 160
_exptl_crystal_size_max 0.26
_exptl_crystal_size_mid 0.17
_exptl_crystal_size_min 0.14
_refine_diff_density_max 0.319
_refine_diff_density_min -0.357
_refine_diff_density_rms 0.060
_refine_ls_extinction_method none
_refine_ls_goodness_of_fit_ref 1.042
_refine_ls_hydrogen_treatment mixed
_refine_ls_matrix_type full
_refine_ls_number_parameters 118
_refine_ls_number_reflns 1424
_refine_ls_number_restraints 0
_refine_ls_restrained_S_all 1.042
_refine_ls_R_factor_all 0.0422
_refine_ls_R_factor_gt 0.0386
_refine_ls_shift/su_max 0.000
_refine_ls_shift/su_mean 0.000
_refine_ls_structure_factor_coef Fsqd
_refine_ls_weighting_details 'calc w=1/[\s^2^(Fo^2^)+(0.0565P)^2^+0.1378P] where P=(Fo^2^+2Fc^2^)/3'
_refine_ls_weighting_scheme calc
_refine_ls_wR_factor_gt 0.1003
_refine_ls_wR_factor_ref 0.1038
_reflns_number_gt 1288
_reflns_number_total 1424
_reflns_threshold_expression I>2\s(I)
_cod_data_source_file c5ta01329a2.cif
_cod_data_source_block shrv271
_cod_depositor_comments
;
The following automatic conversions were performed:

data item '_symmetry_cell_setting' value 'Triclinic' was changed to
'triclinic' in accordance with the
/home/saulius/struct/COD-crude-data/automatic-downloads/DataCite-retrospective/RSC/depositions/lib/dictionaries/cif_core.dic
dictionary named 'cif_core.dic' version 2.4.2 last updated on
2011-04-26.

Automatic conversion script
Id: cif_fix_values 6909 2019-04-08 15:41:33Z antanas 
;
_cod_original_sg_symbol_H-M P-1
_cod_database_code 7236061

loop_
_symmetry_equiv_pos_as_xyz
'x, y, z'
'-x, -y, -z'

loop_
_atom_site_label
_atom_site_type_symbol
_atom_site_fract_x
_atom_site_fract_y
_atom_site_fract_z
_atom_site_U_iso_or_equiv
_atom_site_adp_type
_atom_site_occupancy
_atom_site_symmetry_multiplicity
_atom_site_calc_flag
N1 N 0.11086(18) 0.22030(16) 0.56423(13) 0.0119(2) Uani 1 1 d
N2 N 0.05024(18) 0.24604(17) 0.40358(13) 0.0130(2) Uani 1 1 d
C3 C 0.2351(2) 0.29244(19) 0.28229(16) 0.0125(3) Uani 1 1 d
N4 N 0.39967(19) 0.30314(17) 0.35732(13) 0.0131(2) Uani 1 1 d
C5 C 0.3197(2) 0.25061(18) 0.53973(16) 0.0117(3) Uani 1 1 d
N6 N 0.38099(19) 0.21966(17) 0.68805(14) 0.0138(2) Uani 1 1 d
N7 N 0.18544(19) 0.16781(17) 0.82472(14) 0.0139(2) Uani 1 1 d
C8 C 0.0269(2) 0.17154(18) 0.74655(15) 0.0119(3) Uani 1 1 d
N9 N 0.2688(2) 0.33075(18) 0.10361(14) 0.0172(3) Uani 1 1 d
H9A H 0.401(3) 0.356(3) 0.035(2) 0.021 Uiso 1 1 d
H9B H 0.183(3) 0.297(3) 0.053(2) 0.021 Uiso 1 1 d
N10 N 0.6058(2) 0.35477(18) 0.25704(14) 0.0157(2) Uani 1 1 d
H10A H 0.578(3) 0.481(3) 0.284(2) 0.019 Uiso 1 1 d
H10B H 0.735(3) 0.266(3) 0.294(2) 0.019 Uiso 1 1 d
N11 N -0.19041(19) 0.14459(18) 0.82962(14) 0.0154(2) Uani 1 1 d
H11A H -0.268(3) 0.135(3) 0.762(2) 0.018 Uiso 1 1 d
H11B H -0.205(3) 0.073(3) 0.936(2) 0.018 Uiso 1 1 d

loop_
_atom_site_aniso_label
_atom_site_aniso_U_11
_atom_site_aniso_U_22
_atom_site_aniso_U_33
_atom_site_aniso_U_23
_atom_site_aniso_U_13
_atom_site_aniso_U_12
N1 0.0126(5) 0.0178(5) 0.0092(5) -0.0002(4) -0.0045(4) -0.0086(4)
N2 0.0149(5) 0.0202(5) 0.0080(5) -0.0007(4) -0.0050(4) -0.0093(4)
C3 0.0141(5) 0.0140(5) 0.0120(5) -0.0016(4) -0.0050(4) -0.0066(4)
N4 0.0136(5) 0.0201(5) 0.0098(5) -0.0003(4) -0.0034(4) -0.0108(4)
C5 0.0112(5) 0.0143(5) 0.0120(5) -0.0010(4) -0.0036(4) -0.0068(4)
N6 0.0141(5) 0.0191(5) 0.0111(5) -0.0001(4) -0.0042(4) -0.0093(4)
N7 0.0144(5) 0.0194(5) 0.0108(5) -0.0006(4) -0.0041(4) -0.0091(4)
C8 0.0135(5) 0.0134(5) 0.0094(5) -0.0015(4) -0.0033(4) -0.0054(4)
N9 0.0213(6) 0.0278(6) 0.0088(5) -0.0002(4) -0.0039(4) -0.0161(5)
N10 0.0142(5) 0.0199(5) 0.0162(5) -0.0007(4) -0.0025(4) -0.0116(4)
N11 0.0151(5) 0.0251(6) 0.0099(5) -0.0002(4) -0.0039(4) -0.0117(4)

loop_
_atom_type_symbol
_atom_type_description
_atom_type_scat_dispersion_real
_atom_type_scat_dispersion_imag
_atom_type_scat_source
C C 0.0033 0.0016 'International Tables Vol C Tables 4.2.6.8 and 6.1.1.4'
H H 0.0000 0.0000 'International Tables Vol C Tables 4.2.6.8 and 6.1.1.4'
N N 0.0061 0.0033 'International Tables Vol C Tables 4.2.6.8 and 6.1.1.4'

loop_
_geom_angle_atom_site_label_1
_geom_angle_atom_site_label_2
_geom_angle_atom_site_label_3
_geom_angle
C5 N1 C8 105.43(10)
C5 N1 N2 113.89(10)
C8 N1 N2 140.67(10)
C3 N2 N1 101.18(9)
N2 C3 N9 126.07(11)
N2 C3 N4 113.59(10)
N9 C3 N4 120.33(11)
C5 N4 C3 106.31(10)
C5 N4 N10 129.55(10)
C3 N4 N10 124.13(10)
N6 C5 N1 114.00(11)
N6 C5 N4 141.04(11)
N1 C5 N4 104.95(10)
C5 N6 N7 103.26(9)
C8 N7 N6 108.76(10)
N7 C8 N11 127.12(11)
N7 C8 N1 108.52(10)
N11 C8 N1 124.27(11)
C3 N9 H9A 118.4(11)
C3 N9 H9B 120.2(10)
H9A N9 H9B 119.3(15)
N4 N10 H10A 107.9(10)
N4 N10 H10B 109.3(11)
H10A N10 H10B 104.9(15)
C8 N11 H11A 117.7(11)
C8 N11 H11B 117.2(11)
H11A N11 H11B 117.0(15)

loop_
_geom_bond_atom_site_label_1
_geom_bond_atom_site_label_2
_geom_bond_distance
N1 C5 1.3484(15)
N1 C8 1.3687(14)
N1 N2 1.4036(13)
N2 C3 1.3258(15)
C3 N9 1.3368(15)
C3 N4 1.3882(15)
N4 C5 1.3706(15)
N4 N10 1.4009(13)
C5 N6 1.3035(15)
N6 N7 1.4361(14)
N7 C8 1.3267(15)
C8 N11 1.3565(15)
N9 H9A 0.876(17)
N9 H9B 0.896(17)
N10 H10A 0.893(18)
N10 H10B 0.872(18)
N11 H11A 0.866(18)
N11 H11B 0.869(17)

loop_
_geom_hbond_atom_site_label_D
_geom_hbond_atom_site_label_H
_geom_hbond_atom_site_label_A
_geom_hbond_distance_DH
_geom_hbond_distance_HA
_geom_hbond_distance_DA
_geom_hbond_angle_DHA
_geom_hbond_site_symmetry_A
N9 H9A N11 0.876(17) 2.523(17) 3.2014(16) 134.9(15) 1_654
N9 H9B N7 0.896(17) 2.217(17) 3.0112(15) 147.5(14) 1_554
N10 H10A N6 0.893(18) 2.293(18) 3.1619(16) 164.3(14) 2_666
N10 H10B N2 0.872(18) 2.351(17) 3.0942(15) 143.2(14) 1_655
N11 H11A N6 0.866(18) 2.254(17) 3.0413(15) 151.2(14) 1_455
N11 H11B N7 0.869(17) 2.208(17) 3.0631(15) 167.8(15) 2_557

loop_
_geom_torsion_atom_site_label_1
_geom_torsion_atom_site_label_2
_geom_torsion_atom_site_label_3
_geom_torsion_atom_site_label_4
_geom_torsion
C5 N1 N2 C3 0.24(13)
C8 N1 N2 C3 -179.34(15)
N1 N2 C3 N9 179.33(12)
N1 N2 C3 N4 -1.81(13)
N2 C3 N4 C5 2.73(14)
N9 C3 N4 C5 -178.33(11)
N2 C3 N4 N10 -178.34(10)
N9 C3 N4 N10 0.60(18)
C8 N1 C5 N6 1.95(14)
N2 N1 C5 N6 -177.78(10)
C8 N1 C5 N4 -178.92(9)
N2 N1 C5 N4 1.35(14)
C3 N4 C5 N6 176.42(16)
N10 N4 C5 N6 -2.4(3)
C3 N4 C5 N1 -2.31(13)
N10 N4 C5 N1 178.84(11)
N1 C5 N6 N7 -1.37(14)
N4 C5 N6 N7 179.97(15)
C5 N6 N7 C8 0.24(13)
N6 N7 C8 N11 -175.57(11)
N6 N7 C8 N1 0.91(13)
C5 N1 C8 N7 -1.67(13)
N2 N1 C8 N7 177.93(13)
C5 N1 C8 N11 174.93(11)
N2 N1 C8 N11 -5.5(2)
